data_4080521
loop_
_publ_author_name
'Ohmori, Yu'
'Ichinohe, Masaaki'
'Sekiguchi, Akira'
'Cowley, Michael J.'
'Huch, Volker'
'Scheschkewitz, David'

_publ_section_title
;
 Functionalized Cyclic Disilenes via Ring Expansion of Cyclotrisilenes
 with Isocyanides
;
_journal_issue 6
_journal_name_full Organometallics
_journal_page_first 1591
_journal_paper_doi 10.1021/om400054u
_journal_volume 32
_journal_year 2013
_chemical_formula_sum 'C45 H93 N Si7'
_chemical_formula_weight 844.83
_chemical_name_systematic
; 
 1,2,3,3-Tetrakis(di-tert-butylmethylsilyl)-4-[N-(2,6-dimethylphenyl)imino]- 
 1,2,3-trisilacyclobutene 
;
_space_group_IT_number 14
_symmetry_cell_setting monoclinic
_symmetry_space_group_name_Hall '-P 2yn'
_symmetry_space_group_name_H-M 'P 1 21/n 1'
_atom_sites_solution_hydrogens geom
_atom_sites_solution_primary direct
_atom_sites_solution_secondary difmap
_audit_creation_method SHELXL-97
_cell_angle_alpha 90.00
_cell_angle_beta 115.714(1)
_cell_angle_gamma 90.00
_cell_formula_units_Z 4
_cell_length_a 20.0059(6)
_cell_length_b 14.7795(5)
_cell_length_c 20.1475(6)
_cell_measurement_reflns_used 9961
_cell_measurement_temperature 120(1)
_cell_measurement_theta_max 28.05
_cell_measurement_theta_min 2.24
_cell_volume 5367.2(3)
_computing_cell_refinement 'APEX2 (Bruker AXS, 2006)'
_computing_data_collection 'APEX2 (Bruker AXS, 2006)'
_computing_data_reduction 'SAINT (Bruker AXS, 2004)'
_computing_molecular_graphics 'XSHEL (Bruker AXS,2002)'
_computing_publication_material 'XCIF (Bruker AXS, 2001)'
_computing_structure_refinement 'SHELXL-97 (Sheldrick, 1997)'
_computing_structure_solution 'SHELXS-97 (Sheldrick, 1997)'
_diffrn_ambient_temperature 120(1)
_diffrn_detector_area_resol_mean 8.333
_diffrn_measured_fraction_theta_full 0.979
_diffrn_measured_fraction_theta_max 0.979
_diffrn_measurement_device_type 'Bruker APEXII CCD area detector'
_diffrn_measurement_method 'phi and omega scans'
_diffrn_radiation_monochromator graphite
_diffrn_radiation_source 'fine-focus sealed tube'
_diffrn_radiation_type MoK\a
_diffrn_radiation_wavelength 0.71073
_diffrn_reflns_av_R_equivalents 0.0252
_diffrn_reflns_av_sigmaI/netI 0.0338
_diffrn_reflns_limit_h_max 25
_diffrn_reflns_limit_h_min -25
_diffrn_reflns_limit_k_max 19
_diffrn_reflns_limit_k_min -18
_diffrn_reflns_limit_l_max 26
_diffrn_reflns_limit_l_min -19
_diffrn_reflns_number 29883
_diffrn_reflns_theta_full 27.48
_diffrn_reflns_theta_max 27.48
_diffrn_reflns_theta_min 1.20
_exptl_absorpt_coefficient_mu 0.206
_exptl_absorpt_correction_T_max 0.9568
_exptl_absorpt_correction_T_min 0.9072
_exptl_absorpt_correction_type empirical
_exptl_absorpt_process_details
; 
SADABS Sheldrick 1996 
;
_exptl_crystal_colour Red
_exptl_crystal_density_diffrn 1.046
_exptl_crystal_density_meas ?
_exptl_crystal_description Prism
_exptl_crystal_F_000 1872
_exptl_crystal_size_max 0.48
_exptl_crystal_size_mid 0.27
_exptl_crystal_size_min 0.22
_refine_diff_density_max 1.758
_refine_diff_density_min -0.595
_refine_diff_density_rms 0.057
_refine_ls_extinction_method none
_refine_ls_goodness_of_fit_ref 0.980
_refine_ls_hydrogen_treatment constr
_refine_ls_matrix_type full
_refine_ls_number_parameters 478
_refine_ls_number_reflns 12057
_refine_ls_number_restraints 0
_refine_ls_restrained_S_all 0.980
_refine_ls_R_factor_all 0.0532
_refine_ls_R_factor_gt 0.0418
_refine_ls_shift/su_max 0.001
_refine_ls_shift/su_mean 0.000
_refine_ls_structure_factor_coef Fsqd
_refine_ls_weighting_details 'calc w=1/[\s^2^(Fo^2^)+(0.0489P)^2^+5.2803P] where P=(Fo^2^+2Fc^2^)/3'
_refine_ls_weighting_scheme calc
_refine_ls_wR_factor_gt 0.1048
_refine_ls_wR_factor_ref 0.1122
_reflns_number_gt 9908
_reflns_number_total 12057
_reflns_threshold_expression >2sigma(I)
_cod_data_source_file om400054u_si_006.cif
_cod_data_source_block Compound2d
_cod_depositor_comments
;
The following automatic conversions were performed:

'_symmetry_cell_setting' value 'Monoclinic' changed to 'monoclinic'
according to /home/saulius/struct/CIF-dictionaries/cif_core.dic
dictionary named 'cif_core.dic' version 2.4.2 from 2011-04-26.

Automatic conversion script
Id: cif_fix_values 1891 2012-01-12 08:04:46Z andrius 

The following automatic conversions were performed:

'_exptl_crystal_density_meas' value 'not measured' was changed to '?'
- the value is perceived as not measured.

Automatic conversion script
Id: cif_fix_values 3008 2015-01-20 13:52:24Z robertas 
;
_cod_original_sg_symbol_H-M 'P2(1)/n  '
_cod_database_code 4080521

loop_
_symmetry_equiv_pos_as_xyz
'x, y, z'
'-x+1/2, y+1/2, -z+1/2'
'-x, -y, -z'
'x-1/2, -y-1/2, z-1/2'

loop_
_atom_site_label
_atom_site_type_symbol
_atom_site_fract_x
_atom_site_fract_y
_atom_site_fract_z
_atom_site_U_iso_or_equiv
_atom_site_adp_type
_atom_site_occupancy
_atom_site_symmetry_multiplicity
_atom_site_calc_flag
_atom_site_refinement_flags
Si1 Si 0.46005(3) 0.01691(3) 0.68789(3) 0.01824(11) Uani 1 1 d .
Si2 Si 0.55376(3) 0.10393(3) 0.75644(3) 0.01714(11) Uani 1 1 d .
Si3 Si 0.45839(3) 0.19732(3) 0.76032(3) 0.01491(10) Uani 1 1 d .
Si4 Si 0.42644(3) -0.13742(3) 0.65078(3) 0.01942(11) Uani 1 1 d .
Si5 Si 0.68556(3) 0.09721(3) 0.79801(3) 0.01923(11) Uani 1 1 d .
Si6 Si 0.46384(3) 0.16765(4) 0.88129(3) 0.02003(11) Uani 1 1 d .
Si7 Si 0.43920(3) 0.35225(3) 0.71493(3) 0.01725(11) Uani 1 1 d .
N1 N 0.32502(8) 0.12957(10) 0.64704(8) 0.0179(3) Uani 1 1 d .
C1 C 0.39361(9) 0.11071(11) 0.68729(9) 0.0160(3) Uani 1 1 d .
C2 C 0.32578(11) -0.14155(14) 0.58459(13) 0.0321(5) Uani 1 1 d .
H2A H 0.3182 -0.1099 0.5391 0.048 Uiso 1 1 calc R
H2B H 0.2964 -0.1121 0.6067 0.048 Uiso 1 1 calc R
H2C H 0.3101 -0.2047 0.5733 0.048 Uiso 1 1 calc R
C3 C 0.43758(12) -0.19966(13) 0.73865(11) 0.0266(4) Uani 1 1 d .
C4 C 0.37744(13) -0.16306(17) 0.76000(14) 0.0391(5) Uani 1 1 d .
H4A H 0.3284 -0.1727 0.7191 0.059 Uiso 1 1 calc R
H4B H 0.3853 -0.0982 0.7706 0.059 Uiso 1 1 calc R
H4C H 0.3804 -0.1950 0.8038 0.059 Uiso 1 1 calc R
C5 C 0.51360(13) -0.18539(15) 0.80359(12) 0.0331(5) Uani 1 1 d .
H5A H 0.5226 -0.1205 0.8133 0.050 Uiso 1 1 calc R
H5B H 0.5522 -0.2111 0.7917 0.050 Uiso 1 1 calc R
H5C H 0.5147 -0.2154 0.8474 0.050 Uiso 1 1 calc R
C6 C 0.42431(16) -0.30208(14) 0.72455(13) 0.0416(6) Uani 1 1 d .
H6A H 0.3757 -0.3121 0.6831 0.062 Uiso 1 1 calc R
H6B H 0.4257 -0.3315 0.7687 0.062 Uiso 1 1 calc R
H6C H 0.4631 -0.3278 0.7129 0.062 Uiso 1 1 calc R
C7 C 0.47885(11) -0.18706(13) 0.59877(11) 0.0252(4) Uani 1 1 d .
C8 C 0.55977(13) -0.21032(18) 0.64882(13) 0.0399(5) Uani 1 1 d .
H8A H 0.5617 -0.2544 0.6860 0.060 Uiso 1 1 calc R
H8B H 0.5863 -0.1553 0.6733 0.060 Uiso 1 1 calc R
H8C H 0.5831 -0.2362 0.6192 0.060 Uiso 1 1 calc R
C9 C 0.43911(14) -0.27384(15) 0.55743(13) 0.0382(5) Uani 1 1 d .
H9A H 0.4389 -0.3189 0.5930 0.057 Uiso 1 1 calc R
H9B H 0.4654 -0.2984 0.5301 0.057 Uiso 1 1 calc R
H9C H 0.3879 -0.2592 0.5230 0.057 Uiso 1 1 calc R
C10 C 0.47668(14) -0.11808(16) 0.54074(12) 0.0356(5) Uani 1 1 d .
H10A H 0.4250 -0.1030 0.5082 0.053 Uiso 1 1 calc R
H10B H 0.5004 -0.1442 0.5116 0.053 Uiso 1 1 calc R
H10C H 0.5033 -0.0631 0.5654 0.053 Uiso 1 1 calc R
C11 C 0.73190(11) 0.20000(14) 0.85448(11) 0.0276(4) Uani 1 1 d .
H11A H 0.7237 0.2012 0.8990 0.041 Uiso 1 1 calc R
H11B H 0.7109 0.2547 0.8254 0.041 Uiso 1 1 calc R
H11C H 0.7853 0.1976 0.8684 0.041 Uiso 1 1 calc R
C12 C 0.72484(11) -0.00581(14) 0.86170(11) 0.0251(4) Uani 1 1 d .
C13 C 0.69079(12) -0.00958(15) 0.91676(11) 0.0304(5) Uani 1 1 d .
H13A H 0.7018 0.0468 0.9451 0.046 Uiso 1 1 calc R
H13B H 0.7119 -0.0608 0.9503 0.046 Uiso 1 1 calc R
H13C H 0.6369 -0.0172 0.8900 0.046 Uiso 1 1 calc R
C14 C 0.80989(12) 0.00227(18) 0.90625(13) 0.0389(6) Uani 1 1 d .
H14A H 0.8331 0.0044 0.8723 0.058 Uiso 1 1 calc R
H14B H 0.8287 -0.0502 0.9389 0.058 Uiso 1 1 calc R
H14C H 0.8218 0.0578 0.9358 0.058 Uiso 1 1 calc R
C15 C 0.70703(14) -0.09512(15) 0.81925(13) 0.0379(5) Uani 1 1 d .
H15A H 0.7286 -0.0948 0.7839 0.057 Uiso 1 1 calc R
H15B H 0.6531 -0.1024 0.7928 0.057 Uiso 1 1 calc R
H15C H 0.7280 -0.1454 0.8538 0.057 Uiso 1 1 calc R
C16 C 0.70415(10) 0.09807(13) 0.71204(11) 0.0229(4) Uani 1 1 d .
C17 C 0.78691(11) 0.08182(17) 0.73249(13) 0.0347(5) Uani 1 1 d .
H17A H 0.8014 0.0218 0.7548 0.052 Uiso 1 1 calc R
H17B H 0.8169 0.1281 0.7677 0.052 Uiso 1 1 calc R
H17C H 0.7951 0.0852 0.6880 0.052 Uiso 1 1 calc R
C18 C 0.65800(12) 0.02780(15) 0.65446(11) 0.0300(4) Uani 1 1 d .
H18A H 0.6707 -0.0330 0.6757 0.045 Uiso 1 1 calc R
H18B H 0.6686 0.0322 0.6115 0.045 Uiso 1 1 calc R
H18C H 0.6051 0.0392 0.6394 0.045 Uiso 1 1 calc R
C19 C 0.68317(14) 0.19154(15) 0.67623(13) 0.0367(5) Uani 1 1 d .
H19A H 0.6307 0.2034 0.6628 0.055 Uiso 1 1 calc R
H19B H 0.6917 0.1933 0.6319 0.055 Uiso 1 1 calc R
H19C H 0.7137 0.2378 0.7111 0.055 Uiso 1 1 calc R
C20 C 0.48187(13) 0.04207(13) 0.89257(12) 0.0294(4) Uani 1 1 d .
H20A H 0.5285 0.0284 0.8897 0.044 Uiso 1 1 calc R
H20B H 0.4410 0.0098 0.8533 0.044 Uiso 1 1 calc R
H20C H 0.4855 0.0228 0.9406 0.044 Uiso 1 1 calc R
C21 C 0.54750(10) 0.22569(13) 0.95911(10) 0.0226(4) Uani 1 1 d .
C22 C 0.58085(12) 0.16327(17) 1.02650(12) 0.0352(5) Uani 1 1 d .
H22A H 0.5431 0.1493 1.0437 0.053 Uiso 1 1 calc R
H22B H 0.6230 0.1935 1.0659 0.053 Uiso 1 1 calc R
H22C H 0.5978 0.1070 1.0129 0.053 Uiso 1 1 calc R
C23 C 0.60749(10) 0.24599(14) 0.93344(11) 0.0254(4) Uani 1 1 d .
H23A H 0.5874 0.2867 0.8908 0.038 Uiso 1 1 calc R
H23B H 0.6236 0.1894 0.9195 0.038 Uiso 1 1 calc R
H23C H 0.6499 0.2749 0.9735 0.038 Uiso 1 1 calc R
C24 C 0.52800(12) 0.31573(15) 0.98622(12) 0.0327(5) Uani 1 1 d .
H24A H 0.4895 0.3046 1.0030 0.049 Uiso 1 1 calc R
H24B H 0.5097 0.3595 0.9457 0.049 Uiso 1 1 calc R
H24C H 0.5724 0.3399 1.0271 0.049 Uiso 1 1 calc R
C25 C 0.37181(11) 0.18479(15) 0.88767(11) 0.0264(4) Uani 1 1 d .
C26 C 0.31185(12) 0.13521(18) 0.82325(12) 0.0365(5) Uani 1 1 d .
H26A H 0.3096 0.1590 0.7769 0.055 Uiso 1 1 calc R
H26B H 0.2638 0.1442 0.8244 0.055 Uiso 1 1 calc R
H26C H 0.3234 0.0705 0.8269 0.055 Uiso 1 1 calc R
C27 C 0.34852(12) 0.28516(16) 0.88230(13) 0.0357(5) Uani 1 1 d .
H27A H 0.3860 0.3190 0.9235 0.054 Uiso 1 1 calc R
H27B H 0.3006 0.2897 0.8844 0.054 Uiso 1 1 calc R
H27C H 0.3442 0.3105 0.8357 0.054 Uiso 1 1 calc R
C28 C 0.37529(12) 0.14582(17) 0.95993(12) 0.0336(5) Uani 1 1 d .
H28A H 0.4137 0.1775 1.0019 0.050 Uiso 1 1 calc R
H28B H 0.3872 0.0812 0.9630 0.050 Uiso 1 1 calc R
H28C H 0.3271 0.1539 0.9610 0.050 Uiso 1 1 calc R
C29 C 0.46860(11) 0.42996(13) 0.79731(11) 0.0260(4) Uani 1 1 d .
H29A H 0.4363 0.4204 0.8219 0.039 Uiso 1 1 calc R
H29B H 0.4647 0.4930 0.7810 0.039 Uiso 1 1 calc R
H29C H 0.5201 0.4168 0.8318 0.039 Uiso 1 1 calc R
C30 C 0.50544(11) 0.37686(13) 0.67062(11) 0.0234(4) Uani 1 1 d .
C31 C 0.58479(11) 0.36779(14) 0.73205(12) 0.0293(4) Uani 1 1 d .
H31A H 0.5916 0.4098 0.7721 0.044 Uiso 1 1 calc R
H31B H 0.6205 0.3821 0.7122 0.044 Uiso 1 1 calc R
H31C H 0.5929 0.3057 0.7509 0.044 Uiso 1 1 calc R
C32 C 0.49617(12) 0.30931(14) 0.60916(12) 0.0290(4) Uani 1 1 d .
H32A H 0.4458 0.3141 0.5694 0.044 Uiso 1 1 calc R
H32B H 0.5045 0.2477 0.6291 0.044 Uiso 1 1 calc R
H32C H 0.5323 0.3231 0.5898 0.044 Uiso 1 1 calc R
C33 C 0.49669(13) 0.47314(15) 0.63878(14) 0.0370(5) Uani 1 1 d .
H33A H 0.4466 0.4805 0.5991 0.055 Uiso 1 1 calc R
H33B H 0.5332 0.4829 0.6192 0.055 Uiso 1 1 calc R
H33C H 0.5047 0.5174 0.6778 0.055 Uiso 1 1 calc R
C34 C 0.33701(10) 0.38249(12) 0.65251(10) 0.0207(4) Uani 1 1 d .
C35 C 0.30842(11) 0.34069(14) 0.57541(10) 0.0255(4) Uani 1 1 d .
H35A H 0.3396 0.3607 0.5518 0.038 Uiso 1 1 calc R
H35B H 0.2571 0.3601 0.5456 0.038 Uiso 1 1 calc R
H35C H 0.3102 0.2746 0.5795 0.038 Uiso 1 1 calc R
C36 C 0.32718(12) 0.48593(13) 0.64426(13) 0.0310(5) Uani 1 1 d .
H36A H 0.3580 0.5100 0.6215 0.047 Uiso 1 1 calc R
H36B H 0.3423 0.5134 0.6929 0.047 Uiso 1 1 calc R
H36C H 0.2750 0.5002 0.6131 0.047 Uiso 1 1 calc R
C37 C 0.28711(11) 0.34908(14) 0.68765(11) 0.0260(4) Uani 1 1 d .
H37A H 0.3040 0.3753 0.7370 0.039 Uiso 1 1 calc R
H37B H 0.2897 0.2829 0.6914 0.039 Uiso 1 1 calc R
H37C H 0.2358 0.3677 0.6571 0.039 Uiso 1 1 calc R
C38 C 0.27696(10) 0.08148(12) 0.58294(10) 0.0189(4) Uani 1 1 d .
C39 C 0.28782(10) 0.08154(12) 0.51833(10) 0.0213(4) Uani 1 1 d .
C40 C 0.23293(11) 0.04346(14) 0.45445(11) 0.0269(4) Uani 1 1 d .
H40 H 0.2389 0.0448 0.4102 0.032 Uiso 1 1 calc R
C41 C 0.17003(11) 0.00381(14) 0.45405(12) 0.0297(5) Uani 1 1 d .
H41 H 0.1341 -0.0235 0.4104 0.036 Uiso 1 1 calc R
C42 C 0.16009(11) 0.00435(13) 0.51790(12) 0.0269(4) Uani 1 1 d .
H42 H 0.1171 -0.0230 0.5178 0.032 Uiso 1 1 calc R
C43 C 0.21176(10) 0.04409(13) 0.58216(11) 0.0227(4) Uani 1 1 d .
C44 C 0.35487(11) 0.12251(14) 0.51393(11) 0.0251(4) Uani 1 1 d .
H44A H 0.3882 0.1475 0.5621 0.038 Uiso 1 1 calc R
H44B H 0.3390 0.1709 0.4770 0.038 Uiso 1 1 calc R
H44C H 0.3810 0.0757 0.4998 0.038 Uiso 1 1 calc R
C45 C 0.19887(11) 0.04743(15) 0.65021(11) 0.0309(5) Uani 1 1 d .
H45A H 0.2410 0.0773 0.6899 0.046 Uiso 1 1 calc R
H45B H 0.1938 -0.0143 0.6653 0.046 Uiso 1 1 calc R
H45C H 0.1534 0.0815 0.6398 0.046 Uiso 1 1 calc R

loop_
_atom_site_aniso_label
_atom_site_aniso_U_11
_atom_site_aniso_U_22
_atom_site_aniso_U_33
_atom_site_aniso_U_23
_atom_site_aniso_U_13
_atom_site_aniso_U_12
Si1 0.0161(2) 0.0139(2) 0.0234(3) -0.00205(18) 0.0074(2) -0.00004(18)
Si2 0.0142(2) 0.0162(2) 0.0211(2) -0.00191(18) 0.00767(19) 0.00004(18)
Si3 0.0138(2) 0.0148(2) 0.0165(2) -0.00053(17) 0.00697(18) 0.00005(17)
Si4 0.0195(2) 0.0142(2) 0.0241(3) -0.00191(19) 0.0090(2) -0.00026(18)
Si5 0.0144(2) 0.0206(3) 0.0227(3) -0.00414(19) 0.0080(2) 0.00016(18)
Si6 0.0190(2) 0.0228(3) 0.0190(2) -0.00020(19) 0.0089(2) -0.00088(19)
Si7 0.0164(2) 0.0143(2) 0.0204(2) -0.00080(18) 0.00741(19) 0.00046(18)
N1 0.0168(7) 0.0176(7) 0.0193(7) -0.0003(6) 0.0080(6) -0.0011(6)
C1 0.0178(8) 0.0142(8) 0.0177(8) 0.0010(6) 0.0095(7) -0.0013(6)
C2 0.0220(10) 0.0208(10) 0.0452(13) -0.0026(9) 0.0068(9) -0.0021(8)
C3 0.0367(11) 0.0189(9) 0.0285(10) -0.0034(8) 0.0181(9) -0.0054(8)
C4 0.0396(13) 0.0457(14) 0.0419(13) -0.0149(11) 0.0269(11) -0.0144(11)
C5 0.0407(12) 0.0301(11) 0.0273(11) 0.0027(9) 0.0136(10) -0.0009(9)
C6 0.0716(17) 0.0198(11) 0.0389(13) -0.0012(9) 0.0293(13) -0.0095(11)
C7 0.0295(10) 0.0235(10) 0.0250(10) -0.0032(8) 0.0141(8) -0.0005(8)
C8 0.0316(12) 0.0501(15) 0.0412(13) -0.0027(11) 0.0188(10) 0.0097(10)
C9 0.0567(15) 0.0276(11) 0.0380(12) -0.0107(9) 0.0277(12) -0.0055(10)
C10 0.0465(13) 0.0357(12) 0.0287(11) -0.0023(9) 0.0201(10) -0.0082(10)
C11 0.0182(9) 0.0312(11) 0.0323(11) -0.0111(8) 0.0099(8) -0.0053(8)
C12 0.0211(9) 0.0287(10) 0.0237(9) -0.0005(8) 0.0081(8) 0.0060(8)
C13 0.0287(10) 0.0343(12) 0.0277(10) 0.0033(9) 0.0117(9) 0.0061(9)
C14 0.0228(10) 0.0569(16) 0.0339(12) 0.0062(11) 0.0094(9) 0.0129(10)
C15 0.0527(14) 0.0256(11) 0.0356(12) 0.0021(9) 0.0194(11) 0.0110(10)
C16 0.0200(9) 0.0241(10) 0.0280(10) -0.0027(8) 0.0136(8) 0.0007(7)
C17 0.0228(10) 0.0473(14) 0.0388(12) -0.0076(10) 0.0180(9) 0.0008(9)
C18 0.0310(11) 0.0364(12) 0.0273(10) -0.0077(9) 0.0170(9) -0.0044(9)
C19 0.0451(13) 0.0324(12) 0.0446(13) 0.0057(10) 0.0308(11) 0.0045(10)
C20 0.0418(12) 0.0212(10) 0.0296(10) 0.0029(8) 0.0196(9) 0.0026(9)
C21 0.0195(9) 0.0277(10) 0.0187(9) 0.0005(7) 0.0066(7) -0.0027(7)
C22 0.0292(11) 0.0455(13) 0.0241(10) 0.0050(9) 0.0052(9) -0.0032(10)
C23 0.0185(9) 0.0312(11) 0.0246(10) 0.0000(8) 0.0076(8) -0.0021(8)
C24 0.0324(11) 0.0347(12) 0.0315(11) -0.0100(9) 0.0144(9) -0.0074(9)
C25 0.0206(9) 0.0374(11) 0.0236(10) 0.0017(8) 0.0119(8) -0.0019(8)
C26 0.0221(10) 0.0541(15) 0.0331(12) -0.0017(10) 0.0118(9) -0.0107(10)
C27 0.0289(11) 0.0408(13) 0.0394(12) 0.0012(10) 0.0167(10) 0.0093(9)
C28 0.0307(11) 0.0478(14) 0.0288(11) 0.0053(9) 0.0191(9) -0.0009(10)
C29 0.0265(10) 0.0203(9) 0.0271(10) -0.0044(8) 0.0079(8) 0.0016(8)
C30 0.0238(9) 0.0181(9) 0.0316(10) 0.0035(8) 0.0150(8) 0.0002(7)
C31 0.0209(9) 0.0266(10) 0.0423(12) -0.0028(9) 0.0155(9) -0.0041(8)
C32 0.0308(11) 0.0311(11) 0.0312(11) 0.0021(8) 0.0191(9) 0.0020(8)
C33 0.0392(12) 0.0259(11) 0.0578(15) 0.0124(10) 0.0322(12) 0.0029(9)
C34 0.0191(9) 0.0175(9) 0.0231(9) 0.0005(7) 0.0069(7) 0.0014(7)
C35 0.0249(10) 0.0268(10) 0.0218(9) 0.0022(8) 0.0073(8) 0.0016(8)
C36 0.0258(10) 0.0201(10) 0.0414(12) 0.0028(9) 0.0092(9) 0.0062(8)
C37 0.0194(9) 0.0307(11) 0.0273(10) 0.0007(8) 0.0097(8) 0.0024(8)
C38 0.0162(8) 0.0150(8) 0.0223(9) -0.0001(7) 0.0053(7) 0.0029(6)
C39 0.0209(9) 0.0183(9) 0.0222(9) -0.0007(7) 0.0070(7) 0.0039(7)
C40 0.0269(10) 0.0270(10) 0.0231(10) -0.0034(8) 0.0075(8) 0.0048(8)
C41 0.0234(10) 0.0266(10) 0.0272(10) -0.0066(8) -0.0002(8) 0.0019(8)
C42 0.0185(9) 0.0211(10) 0.0349(11) -0.0010(8) 0.0056(8) -0.0007(7)
C43 0.0180(9) 0.0190(9) 0.0283(10) 0.0014(7) 0.0074(8) 0.0008(7)
C44 0.0275(10) 0.0266(10) 0.0240(10) -0.0011(8) 0.0138(8) 0.0000(8)
C45 0.0229(10) 0.0386(12) 0.0313(11) 0.0007(9) 0.0120(9) -0.0083(9)

loop_
_atom_type_symbol
_atom_type_description
_atom_type_scat_dispersion_real
_atom_type_scat_dispersion_imag
_atom_type_scat_source
C C 0.0033 0.0016 'International Tables Vol C Tables 4.2.6.8 and 6.1.1.4'
H H 0.0000 0.0000 'International Tables Vol C Tables 4.2.6.8 and 6.1.1.4'
N N 0.0061 0.0033 'International Tables Vol C Tables 4.2.6.8 and 6.1.1.4'
Si Si 0.0817 0.0704 'International Tables Vol C Tables 4.2.6.8 and 6.1.1.4'

loop_
_geom_angle_atom_site_label_1
_geom_angle_atom_site_label_2
_geom_angle_atom_site_label_3
_geom_angle
C1 Si1 Si2 88.91(6)
C1 Si1 Si4 125.78(6)
Si2 Si1 Si4 142.95(3)
Si1 Si2 Si3 83.26(2)
Si1 Si2 Si5 134.78(3)
Si3 Si2 Si5 141.93(3)
C1 Si3 Si2 82.81(5)
C1 Si3 Si6 111.27(5)
Si2 Si3 Si6 103.89(2)
C1 Si3 Si7 112.83(5)
Si2 Si3 Si7 122.04(3)
Si6 Si3 Si7 118.52(3)
C2 Si4 C3 107.44(10)
C2 Si4 C7 105.78(10)
C3 Si4 C7 116.59(9)
C2 Si4 Si1 108.77(7)
C3 Si4 Si1 105.24(6)
C7 Si4 Si1 112.76(6)
C11 Si5 C16 107.57(9)
C11 Si5 C12 106.49(9)
C16 Si5 C12 115.02(9)
C11 Si5 Si2 110.87(6)
C16 Si5 Si2 107.35(6)
C12 Si5 Si2 109.55(6)
C20 Si6 C25 105.13(10)
C20 Si6 C21 106.67(9)
C25 Si6 C21 114.00(9)
C20 Si6 Si3 102.79(7)
C25 Si6 Si3 114.61(6)
C21 Si6 Si3 112.36(6)
C29 Si7 C30 106.12(9)
C29 Si7 C34 105.63(8)
C30 Si7 C34 113.66(8)
C29 Si7 Si3 107.67(7)
C30 Si7 Si3 108.89(6)
C34 Si7 Si3 114.35(6)
C1 N1 C38 125.51(15)
N1 C1 Si1 135.10(14)
N1 C1 Si3 120.66(13)
Si1 C1 Si3 103.72(8)
Si4 C2 H2A 109.5
Si4 C2 H2B 109.5
H2A C2 H2B 109.5
Si4 C2 H2C 109.5
H2A C2 H2C 109.5
H2B C2 H2C 109.5
C5 C3 C6 108.69(19)
C5 C3 C4 108.63(17)
C6 C3 C4 107.65(18)
C5 C3 Si4 113.39(14)
C6 C3 Si4 111.02(14)
C4 C3 Si4 107.27(15)
C3 C4 H4A 109.5
C3 C4 H4B 109.5
H4A C4 H4B 109.5
C3 C4 H4C 109.5
H4A C4 H4C 109.5
H4B C4 H4C 109.5
C3 C5 H5A 109.5
C3 C5 H5B 109.5
H5A C5 H5B 109.5
C3 C5 H5C 109.5
H5A C5 H5C 109.5
H5B C5 H5C 109.5
C3 C6 H6A 109.5
C3 C6 H6B 109.5
H6A C6 H6B 109.5
C3 C6 H6C 109.5
H6A C6 H6C 109.5
H6B C6 H6C 109.5
C8 C7 C10 108.84(18)
C8 C7 C9 108.55(18)
C10 C7 C9 107.56(17)
C8 C7 Si4 113.47(14)
C10 C7 Si4 108.64(14)
C9 C7 Si4 109.60(14)
C7 C8 H8A 109.5
C7 C8 H8B 109.5
H8A C8 H8B 109.5
C7 C8 H8C 109.5
H8A C8 H8C 109.5
H8B C8 H8C 109.5
C7 C9 H9A 109.5
C7 C9 H9B 109.5
H9A C9 H9B 109.5
C7 C9 H9C 109.5
H9A C9 H9C 109.5
H9B C9 H9C 109.5
C7 C10 H10A 109.5
C7 C10 H10B 109.5
H10A C10 H10B 109.5
C7 C10 H10C 109.5
H10A C10 H10C 109.5
H10B C10 H10C 109.5
Si5 C11 H11A 109.5
Si5 C11 H11B 109.5
H11A C11 H11B 109.5
Si5 C11 H11C 109.5
H11A C11 H11C 109.5
H11B C11 H11C 109.5
C15 C12 C13 107.72(18)
C15 C12 C14 108.80(18)
C13 C12 C14 107.76(17)
C15 C12 Si5 112.42(14)
C13 C12 Si5 109.26(13)
C14 C12 Si5 110.74(15)
C12 C13 H13A 109.5
C12 C13 H13B 109.5
H13A C13 H13B 109.5
C12 C13 H13C 109.5
H13A C13 H13C 109.5
H13B C13 H13C 109.5
C12 C14 H14A 109.5
C12 C14 H14B 109.5
H14A C14 H14B 109.5
C12 C14 H14C 109.5
H14A C14 H14C 109.5
H14B C14 H14C 109.5
C12 C15 H15A 109.5
C12 C15 H15B 109.5
H15A C15 H15B 109.5
C12 C15 H15C 109.5
H15A C15 H15C 109.5
H15B C15 H15C 109.5
C18 C16 C19 107.64(17)
C18 C16 C17 108.74(16)
C19 C16 C17 108.04(17)
C18 C16 Si5 112.89(13)
C19 C16 Si5 108.05(13)
C17 C16 Si5 111.30(14)
C16 C17 H17A 109.5
C16 C17 H17B 109.5
H17A C17 H17B 109.5
C16 C17 H17C 109.5
H17A C17 H17C 109.5
H17B C17 H17C 109.5
C16 C18 H18A 109.5
C16 C18 H18B 109.5
H18A C18 H18B 109.5
C16 C18 H18C 109.5
H18A C18 H18C 109.5
H18B C18 H18C 109.5
C16 C19 H19A 109.5
C16 C19 H19B 109.5
H19A C19 H19B 109.5
C16 C19 H19C 109.5
H19A C19 H19C 109.5
H19B C19 H19C 109.5
Si6 C20 H20A 109.5
Si6 C20 H20B 109.5
H20A C20 H20B 109.5
Si6 C20 H20C 109.5
H20A C20 H20C 109.5
H20B C20 H20C 109.5
C23 C21 C22 108.28(16)
C23 C21 C24 107.76(16)
C22 C21 C24 106.47(17)
C23 C21 Si6 110.13(13)
C22 C21 Si6 110.05(14)
C24 C21 Si6 113.94(13)
C21 C22 H22A 109.5
C21 C22 H22B 109.5
H22A C22 H22B 109.5
C21 C22 H22C 109.5
H22A C22 H22C 109.5
H22B C22 H22C 109.5
C21 C23 H23A 109.5
C21 C23 H23B 109.5
H23A C23 H23B 109.5
C21 C23 H23C 109.5
H23A C23 H23C 109.5
H23B C23 H23C 109.5
C21 C24 H24A 109.5
C21 C24 H24B 109.5
H24A C24 H24B 109.5
C21 C24 H24C 109.5
H24A C24 H24C 109.5
H24B C24 H24C 109.5
C26 C25 C28 108.81(17)
C26 C25 C27 107.52(18)
C28 C25 C27 108.31(18)
C26 C25 Si6 107.71(14)
C28 C25 Si6 111.30(14)
C27 C25 Si6 113.05(14)
C25 C26 H26A 109.5
C25 C26 H26B 109.5
H26A C26 H26B 109.5
C25 C26 H26C 109.5
H26A C26 H26C 109.5
H26B C26 H26C 109.5
C25 C27 H27A 109.5
C25 C27 H27B 109.5
H27A C27 H27B 109.5
C25 C27 H27C 109.5
H27A C27 H27C 109.5
H27B C27 H27C 109.5
C25 C28 H28A 109.5
C25 C28 H28B 109.5
H28A C28 H28B 109.5
C25 C28 H28C 109.5
H28A C28 H28C 109.5
H28B C28 H28C 109.5
Si7 C29 H29A 109.5
Si7 C29 H29B 109.5
H29A C29 H29B 109.5
Si7 C29 H29C 109.5
H29A C29 H29C 109.5
H29B C29 H29C 109.5
C32 C30 C33 108.21(17)
C32 C30 C31 108.26(16)
C33 C30 C31 107.88(17)
C32 C30 Si7 112.56(13)
C33 C30 Si7 113.00(14)
C31 C30 Si7 106.74(13)
C30 C31 H31A 109.5
C30 C31 H31B 109.5
H31A C31 H31B 109.5
C30 C31 H31C 109.5
H31A C31 H31C 109.5
H31B C31 H31C 109.5
C30 C32 H32A 109.5
C30 C32 H32B 109.5
H32A C32 H32B 109.5
C30 C32 H32C 109.5
H32A C32 H32C 109.5
H32B C32 H32C 109.5
C30 C33 H33A 109.5
C30 C33 H33B 109.5
H33A C33 H33B 109.5
C30 C33 H33C 109.5
H33A C33 H33C 109.5
H33B C33 H33C 109.5
C37 C34 C35 107.85(15)
C37 C34 C36 106.90(16)
C35 C34 C36 108.44(16)
C37 C34 Si7 109.99(13)
C35 C34 Si7 112.99(13)
C36 C34 Si7 110.44(13)
C34 C35 H35A 109.5
C34 C35 H35B 109.5
H35A C35 H35B 109.5
C34 C35 H35C 109.5
H35A C35 H35C 109.5
H35B C35 H35C 109.5
C34 C36 H36A 109.5
C34 C36 H36B 109.5
H36A C36 H36B 109.5
C34 C36 H36C 109.5
H36A C36 H36C 109.5
H36B C36 H36C 109.5
C34 C37 H37A 109.5
C34 C37 H37B 109.5
H37A C37 H37B 109.5
C34 C37 H37C 109.5
H37A C37 H37C 109.5
H37B C37 H37C 109.5
C39 C38 C43 120.15(17)
C39 C38 N1 121.62(16)
C43 C38 N1 117.64(16)
C40 C39 C38 118.42(18)
C40 C39 C44 118.08(17)
C38 C39 C44 123.48(17)
C41 C40 C39 121.65(19)
C41 C40 H40 119.2
C39 C40 H40 119.2
C40 C41 C42 119.25(18)
C40 C41 H41 120.4
C42 C41 H41 120.4
C41 C42 C43 121.32(19)
C41 C42 H42 119.3
C43 C42 H42 119.3
C42 C43 C38 119.14(18)
C42 C43 C45 120.78(18)
C38 C43 C45 120.08(17)
C39 C44 H44A 109.5
C39 C44 H44B 109.5
H44A C44 H44B 109.5
C39 C44 H44C 109.5
H44A C44 H44C 109.5
H44B C44 H44C 109.5
C43 C45 H45A 109.5
C43 C45 H45B 109.5
H45A C45 H45B 109.5
C43 C45 H45C 109.5
H45A C45 H45C 109.5
H45B C45 H45C 109.5

loop_
_geom_bond_atom_site_label_1
_geom_bond_atom_site_label_2
_geom_bond_distance
Si1 C1 1.9169(18)
Si1 Si2 2.1975(7)
Si1 Si4 2.4037(7)
Si2 Si3 2.3835(7)
Si2 Si5 2.3973(7)
Si3 C1 1.9567(18)
Si3 Si6 2.4318(7)
Si3 Si7 2.4336(7)
Si4 C2 1.873(2)
Si4 C3 1.920(2)
Si4 C7 1.921(2)
Si5 C11 1.883(2)
Si5 C16 1.923(2)
Si5 C12 1.925(2)
Si6 C20 1.886(2)
Si6 C25 1.917(2)
Si6 C21 1.9281(19)
Si7 C29 1.890(2)
Si7 C30 1.927(2)
Si7 C34 1.9314(19)
N1 C1 1.286(2)
N1 C38 1.421(2)
C2 H2A 0.9800
C2 H2B 0.9800
C2 H2C 0.9800
C3 C5 1.531(3)
C3 C6 1.542(3)
C3 C4 1.541(3)
C4 H4A 0.9800
C4 H4B 0.9800
C4 H4C 0.9800
C5 H5A 0.9800
C5 H5B 0.9800
C5 H5C 0.9800
C6 H6A 0.9800
C6 H6B 0.9800
C6 H6C 0.9800
C7 C8 1.529(3)
C7 C10 1.538(3)
C7 C9 1.548(3)
C8 H8A 0.9800
C8 H8B 0.9800
C8 H8C 0.9800
C9 H9A 0.9800
C9 H9B 0.9800
C9 H9C 0.9800
C10 H10A 0.9800
C10 H10B 0.9800
C10 H10C 0.9800
C11 H11A 0.9800
C11 H11B 0.9800
C11 H11C 0.9800
C12 C15 1.528(3)
C12 C13 1.534(3)
C12 C14 1.546(3)
C13 H13A 0.9800
C13 H13B 0.9800
C13 H13C 0.9800
C14 H14A 0.9800
C14 H14B 0.9800
C14 H14C 0.9800
C15 H15A 0.9800
C15 H15B 0.9800
C15 H15C 0.9800
C16 C18 1.532(3)
C16 C19 1.530(3)
C16 C17 1.542(3)
C17 H17A 0.9800
C17 H17B 0.9800
C17 H17C 0.9800
C18 H18A 0.9800
C18 H18B 0.9800
C18 H18C 0.9800
C19 H19A 0.9800
C19 H19B 0.9800
C19 H19C 0.9800
C20 H20A 0.9800
C20 H20B 0.9800
C20 H20C 0.9800
C21 C23 1.529(3)
C21 C22 1.534(3)
C21 C24 1.551(3)
C22 H22A 0.9800
C22 H22B 0.9800
C22 H22C 0.9800
C23 H23A 0.9800
C23 H23B 0.9800
C23 H23C 0.9800
C24 H24A 0.9800
C24 H24B 0.9800
C24 H24C 0.9800
C25 C26 1.520(3)
C25 C28 1.539(3)
C25 C27 1.544(3)
C26 H26A 0.9800
C26 H26B 0.9800
C26 H26C 0.9800
C27 H27A 0.9800
C27 H27B 0.9800
C27 H27C 0.9800
C28 H28A 0.9800
C28 H28B 0.9800
C28 H28C 0.9800
C29 H29A 0.9800
C29 H29B 0.9800
C29 H29C 0.9800
C30 C32 1.538(3)
C30 C33 1.539(3)
C30 C31 1.538(3)
C31 H31A 0.9800
C31 H31B 0.9800
C31 H31C 0.9800
C32 H32A 0.9800
C32 H32B 0.9800
C32 H32C 0.9800
C33 H33A 0.9800
C33 H33B 0.9800
C33 H33C 0.9800
C34 C37 1.535(3)
C34 C35 1.533(3)
C34 C36 1.541(3)
C35 H35A 0.9800
C35 H35B 0.9800
C35 H35C 0.9800
C36 H36A 0.9800
C36 H36B 0.9800
C36 H36C 0.9800
C37 H37A 0.9800
C37 H37B 0.9800
C37 H37C 0.9800
C38 C39 1.410(3)
C38 C43 1.410(3)
C39 C40 1.397(3)
C39 C44 1.509(3)
C40 C41 1.385(3)
C40 H40 0.9500
C41 C42 1.385(3)
C41 H41 0.9500
C42 C43 1.389(3)
C42 H42 0.9500
C43 C45 1.502(3)
C44 H44A 0.9800
C44 H44B 0.9800
C44 H44C 0.9800
C45 H45A 0.9800
C45 H45B 0.9800
C45 H45C 0.9800
